data_1520479
loop_
_publ_author_name
'Tizzard, G.'
'Ling, S.'
'Threlfall, T.'
'Coles, S.'

_publ_section_title
;
 (E)-4-fluoro-N-(2,5-trifluorobenzylidene)aniline
;
_journal_name_full 'Crystal Structure Report Archive'
_journal_page_first 1422
_journal_year 2010
_chemical_formula_sum 'C13 H0 F3 N'
_chemical_formula_weight 227.14
_space_group_IT_number 14
_symmetry_space_group_name_Hall '-P 2yn'
_symmetry_space_group_name_H-M 'P 1 21/n 1'
_atom_sites_solution_hydrogens geom
_atom_sites_solution_primary direct
_atom_sites_solution_secondary difmap
_cell_angle_alpha 90.00
_cell_angle_beta 97.291(3)
_cell_angle_gamma 90.00
_cell_formula_units_Z 4
_cell_length_a 12.8476(8)
_cell_length_b 3.7474(2)
_cell_length_c 21.5262(14)
_cell_measurement_temperature 120(2)
_cell_volume 1028.00(11)
_computing_structure_refinement 'SHELXL-97 (Sheldrick, 2008)'
_diffrn_ambient_temperature 120(2)
_diffrn_measured_fraction_theta_full 0.998
_diffrn_measured_fraction_theta_max 0.998
_diffrn_radiation_monochromator graphite
_diffrn_radiation_source 'fine-focus sealed tube'
_diffrn_radiation_type MoK\a
_diffrn_radiation_wavelength 0.71073
_diffrn_reflns_av_R_equivalents 0.0722
_diffrn_reflns_av_sigmaI/netI 0.0532
_diffrn_reflns_limit_h_max 15
_diffrn_reflns_limit_h_min -15
_diffrn_reflns_limit_k_max 4
_diffrn_reflns_limit_k_min -4
_diffrn_reflns_limit_l_max 25
_diffrn_reflns_limit_l_min -25
_diffrn_reflns_number 11809
_diffrn_reflns_theta_full 24.99
_diffrn_reflns_theta_max 24.99
_diffrn_reflns_theta_min 3.10
_exptl_absorpt_coefficient_mu 0.126
_exptl_absorpt_correction_T_max 0.9962
_exptl_absorpt_correction_T_min 0.9283
_exptl_crystal_density_diffrn 1.468
_exptl_crystal_density_method 'not measured'
_exptl_crystal_F_000 448
_exptl_crystal_size_max 0.60
_exptl_crystal_size_mid 0.04
_exptl_crystal_size_min 0.03
_refine_diff_density_max 0.167
_refine_diff_density_min -0.260
_refine_diff_density_rms 0.054
_refine_ls_extinction_method none
_refine_ls_goodness_of_fit_ref 1.032
_refine_ls_hydrogen_treatment mixed
_refine_ls_matrix_type full
_refine_ls_number_parameters 154
_refine_ls_number_reflns 1815
_refine_ls_number_restraints 0
_refine_ls_restrained_S_all 1.032
_refine_ls_R_factor_all 0.0668
_refine_ls_R_factor_gt 0.0493
_refine_ls_shift/su_max 0.000
_refine_ls_shift/su_mean 0.000
_refine_ls_structure_factor_coef Fsqd
_refine_ls_weighting_details 'calc w=1/[\s^2^(Fo^2^)+(0.0799P)^2^+0.1884P] where P=(Fo^2^+2Fc^2^)/3'
_refine_ls_weighting_scheme calc
_refine_ls_wR_factor_gt 0.1216
_refine_ls_wR_factor_ref 0.1327
_reflns_number_gt 1473
_reflns_number_total 1815
_reflns_threshold_expression >2\s(I)
_cod_data_source_file eCrystal-1422.cif
_cod_data_source_block 2010sl0004a
_cod_depositor_comments
;
Citation :
Tizzard, G and Ling, S and Threlfall, T and Coles, S (2010) 
University of Southampton, Crystal Structure Report Archive. 
(doi:10.5258/ecrystals/1422)

More at:
http://ecrystals.chem.soton.ac.uk/1422/
;
_cod_database_code 1520479

loop_
_symmetry_equiv_pos_as_xyz
'x, y, z'
'-x+1/2, y+1/2, -z+1/2'
'-x, -y, -z'
'x-1/2, -y-1/2, z-1/2'

loop_
_atom_site_label
_atom_site_type_symbol
_atom_site_fract_x
_atom_site_fract_y
_atom_site_fract_z
_atom_site_U_iso_or_equiv
_atom_site_adp_type
_atom_site_occupancy
_atom_site_symmetry_multiplicity
_atom_site_calc_flag
_atom_site_refinement_flags
_atom_site_disorder_assembly
_atom_site_disorder_group
F1 F 0.83948(9) 0.8281(3) 0.22699(5) 0.0341(4) Uani 1 1 d . . .
F2 F 0.89117(10) 0.2714(3) 0.00055(6) 0.0379(4) Uani 1 1 d . . .
F3 F 0.18205(9) 1.0362(4) 0.15964(6) 0.0368(4) Uani 1 1 d . . .
N1 N 0.57854(13) 0.7365(4) 0.09897(8) 0.0258(4) Uani 1 1 d . . .
C1 C 0.35162(16) 0.8065(6) 0.19042(9) 0.0276(5) Uani 1 1 d . . .
H1 H 0.3324 0.7466 0.2303 0.033 Uiso 1 1 calc R . .
C2 C 0.77825(16) 0.5021(5) 0.06832(10) 0.0259(5) Uani 1 1 d . . .
H2 H 0.7203 0.4671 0.0368 0.031 Uiso 1 1 calc R . .
C3 C 0.40441(16) 0.9789(5) 0.07291(10) 0.0264(5) Uani 1 1 d . . .
H3 H 0.4220 1.0343 0.0325 0.032 Uiso 1 1 calc R . .
C4 C 0.47914(15) 0.8220(5) 0.11710(9) 0.0237(5) Uani 1 1 d . . .
C5 C 0.45127(16) 0.7347(6) 0.17602(10) 0.0264(5) Uani 1 1 d . . .
H5 H 0.5013 0.6251 0.2064 0.032 Uiso 1 1 calc R . .
C6 C 0.85157(16) 0.6873(5) 0.17002(9) 0.0257(5) Uani 1 1 d . . .
C7 C 0.28090(15) 0.9665(6) 0.14573(10) 0.0259(5) Uani 1 1 d . . .
C8 C 0.30522(16) 1.0546(5) 0.08719(10) 0.0263(5) Uani 1 1 d . . .
H8 H 0.2547 1.1652 0.0573 0.032 Uiso 1 1 calc R . .
C9 C 0.87738(16) 0.4105(6) 0.05739(10) 0.0279(5) Uani 1 1 d . . .
C10 C 0.76286(15) 0.6480(5) 0.12635(9) 0.0243(5) Uani 1 1 d . . .
C11 C 0.65905(16) 0.7577(5) 0.14017(10) 0.0254(5) Uani 1 1 d . . .
H11 H 0.6513 0.8467 0.1807 0.030 Uiso 1 1 calc R . .
C12 C 0.95096(16) 0.5935(6) 0.15900(10) 0.0303(5) Uani 1 1 d . . .
H12 H 1.0091 0.6255 0.1905 0.036 Uiso 1 1 calc R . .
C13 C 0.96491(16) 0.4515(6) 0.10124(10) 0.0306(5) Uani 1 1 d . . .
H13 H 1.0326 0.3843 0.0920 0.037 Uiso 1 1 calc R . .

loop_
_atom_site_aniso_label
_atom_site_aniso_U_11
_atom_site_aniso_U_22
_atom_site_aniso_U_33
_atom_site_aniso_U_23
_atom_site_aniso_U_13
_atom_site_aniso_U_12
F1 0.0334(7) 0.0466(8) 0.0207(7) -0.0047(5) -0.0032(5) -0.0037(6)
F2 0.0366(8) 0.0510(9) 0.0268(8) -0.0054(6) 0.0069(6) 0.0016(6)
F3 0.0254(7) 0.0557(9) 0.0290(7) -0.0006(6) 0.0029(5) 0.0042(6)
N1 0.0251(10) 0.0305(10) 0.0208(10) 0.0005(7) -0.0010(8) 0.0009(7)
C1 0.0297(12) 0.0342(12) 0.0181(11) -0.0002(9) -0.0006(9) -0.0028(9)
C2 0.0290(12) 0.0272(11) 0.0199(11) 0.0035(8) -0.0036(9) -0.0003(9)
C3 0.0296(12) 0.0318(12) 0.0169(11) 0.0004(8) -0.0008(9) -0.0006(9)
C4 0.0252(11) 0.0248(11) 0.0200(11) -0.0028(8) -0.0019(9) -0.0012(8)
C5 0.0261(11) 0.0304(11) 0.0206(11) 0.0024(8) -0.0047(9) 0.0009(8)
C6 0.0309(12) 0.0288(11) 0.0163(11) 0.0026(8) -0.0013(9) -0.0012(9)
C7 0.0211(11) 0.0316(12) 0.0249(12) -0.0016(9) 0.0025(9) 0.0001(8)
C8 0.0256(11) 0.0285(11) 0.0225(11) 0.0009(9) -0.0059(9) 0.0022(8)
C9 0.0325(12) 0.0302(11) 0.0207(11) 0.0021(9) 0.0026(9) 0.0015(9)
C10 0.0244(11) 0.0262(11) 0.0213(11) 0.0028(8) -0.0009(9) -0.0009(8)
C11 0.0305(12) 0.0264(11) 0.0187(11) 0.0011(8) 0.0015(9) -0.0021(9)
C12 0.0254(12) 0.0371(12) 0.0262(12) 0.0074(9) -0.0055(9) -0.0029(9)
C13 0.0255(12) 0.0365(13) 0.0300(13) 0.0079(9) 0.0039(9) 0.0015(9)

loop_
_atom_type_symbol
_atom_type_description
_atom_type_scat_dispersion_real
_atom_type_scat_dispersion_imag
_atom_type_scat_source
C C 0.0033 0.0016 'International Tables Vol C Tables 4.2.6.8 and 6.1.1.4'
H H 0.0000 0.0000 'International Tables Vol C Tables 4.2.6.8 and 6.1.1.4'
N N 0.0061 0.0033 'International Tables Vol C Tables 4.2.6.8 and 6.1.1.4'
F F 0.0171 0.0103 'International Tables Vol C Tables 4.2.6.8 and 6.1.1.4'

loop_
_geom_angle_atom_site_label_1
_geom_angle_atom_site_label_2
_geom_angle_atom_site_label_3
_geom_angle
_geom_angle_site_symmetry_1
_geom_angle_site_symmetry_3
C11 N1 C4 118.24(17) . .
C7 C1 C5 118.49(19) . .
C7 C1 H1 120.8 . .
C5 C1 H1 120.8 . .
C9 C2 C10 119.43(18) . .
C9 C2 H2 120.3 . .
C10 C2 H2 120.3 . .
C8 C3 C4 120.77(19) . .
C8 C3 H3 119.6 . .
C4 C3 H3 119.6 . .
C3 C4 C5 118.94(18) . .
C3 C4 N1 118.30(18) . .
C5 C4 N1 122.63(18) . .
C1 C5 C4 120.59(18) . .
C1 C5 H5 119.7 . .
C4 C5 H5 119.7 . .
F1 C6 C12 117.99(18) . .
F1 C6 C10 118.20(18) . .
C12 C6 C10 123.81(19) . .
F3 C7 C1 118.70(18) . .
F3 C7 C8 118.69(18) . .
C1 C7 C8 122.60(19) . .
C7 C8 C3 118.59(19) . .
C7 C8 H8 120.7 . .
C3 C8 H8 120.7 . .
F2 C9 C2 118.73(18) . .
F2 C9 C13 117.95(18) . .
C2 C9 C13 123.32(19) . .
C6 C10 C2 116.63(18) . .
C6 C10 C11 121.57(19) . .
C2 C10 C11 121.80(18) . .
N1 C11 C10 121.39(19) . .
N1 C11 H11 119.3 . .
C10 C11 H11 119.3 . .
C6 C12 C13 118.84(19) . .
C6 C12 H12 120.6 . .
C13 C12 H12 120.6 . .
C9 C13 C12 117.98(19) . .
C9 C13 H13 121.0 . .
C12 C13 H13 121.0 . .

loop_
_geom_bond_atom_site_label_1
_geom_bond_atom_site_label_2
_geom_bond_distance
_geom_bond_site_symmetry_2
F1 C6 1.362(2) .
F2 C9 1.362(2) .
F3 C7 1.366(2) .
N1 C11 1.277(3) .
N1 C4 1.418(3) .
C1 C7 1.374(3) .
C1 C5 1.381(3) .
C1 H1 0.9500 .
C2 C9 1.368(3) .
C2 C10 1.400(3) .
C2 H2 0.9500 .
C3 C8 1.378(3) .
C3 C4 1.393(3) .
C3 H3 0.9500 .
C4 C5 1.400(3) .
C5 H5 0.9500 .
C6 C12 1.374(3) .
C6 C10 1.390(3) .
C7 C8 1.376(3) .
C8 H8 0.9500 .
C9 C13 1.382(3) .
C10 C11 1.462(3) .
C11 H11 0.9500 .
C12 C13 1.385(3) .
C12 H12 0.9500 .
C13 H13 0.9500 .
